data_4517048
loop_
_publ_author_name
'Back, Kevin R.'
'Davey, Roger J.'
'Grecu, Tudor'
'Hunter, Christopher A.'
'Taylor, Lynne S.'

_publ_section_title
;
 Molecular Conformation and Crystallization: The Case of Ethenzamide
;
_journal_issue 12
_journal_name_full 'Crystal Growth &amp; Design'
_journal_page_first 6110
_journal_paper_doi 10.1021/cg301244x
_journal_volume 12
_journal_year 2012
_chemical_formula_moiety 'C16 H17 N O6'
_chemical_formula_sum 'C16 H17 N O6'
_chemical_formula_weight 319.31
_chemical_melting_point 409
_chemical_name_common 'Ethenzamide - 2,6-dihydroxybenzoic acid'
_chemical_name_systematic
;
2-ethoxybenzamide - 2,6-dihydroxybenzoic acid
;
_space_group_crystal_system monoclinic
_space_group_IT_number 14
_space_group_name_Hall '-P 2yn'
_space_group_name_H-M_alt 'P 1 21/n 1'
_atom_sites_solution_hydrogens geom
_atom_sites_solution_primary direct
_atom_sites_solution_secondary difmap
_audit_creation_date 2012-07-08
_audit_creation_method
;
  Olex2 1.2
  (compiled 2012.05.09 svn.r2324, GUI svn.r4230)
;
_audit_update_record
;
2012-07-09 # Formatted by publCIF
;
_cell_angle_alpha 90.00
_cell_angle_beta 95.715(7)
_cell_angle_gamma 90.00
_cell_formula_units_Z 4
_cell_length_a 7.3241(7)
_cell_length_b 13.5843(9)
_cell_length_c 14.8048(10)
_cell_measurement_reflns_used 1910
_cell_measurement_temperature 100(2)
_cell_measurement_theta_max 28.3407
_cell_measurement_theta_min 2.9847
_cell_volume 1465.6(2)
_computing_cell_refinement
;
CrysAlisPro, Oxford Diffraction Ltd.,
Version 1.171.33.52 (release 06-11-2009 CrysAlis171 .NET)
(compiled Nov  6 2009,16:24:50)
;
_computing_data_collection
;
CrysAlisPro, Oxford Diffraction Ltd.,
Version 1.171.33.52 (release 06-11-2009 CrysAlis171 .NET)
(compiled Nov  6 2009,16:24:50)
;
_computing_data_reduction
;
CrysAlisPro, Oxford Diffraction Ltd.,
Version 1.171.33.52 (release 06-11-2009 CrysAlis171 .NET)
(compiled Nov  6 2009,16:24:50)
;
_computing_molecular_graphics
;
O. V. Dolomanov, L. J. Bourhis, R. J. Gildea, J. A. K. Howard and H. Puschmann,
OLEX2: a complete structure solution, refinement and analysis program.
J. Appl. Cryst. (2009). 42, 339-341.
;
_computing_publication_material
;
O. V. Dolomanov, L. J. Bourhis, R. J. Gildea, J. A. K. Howard and H. Puschmann,
OLEX2: a complete structure solution, refinement and analysis program.
J. Appl. Cryst. (2009). 42, 339-341.
;
_computing_structure_refinement
;
SHELXL, G.M. Sheldrick, Acta Cryst.
(2008). A64, 112-122
;
_computing_structure_solution
;
SHELXS, G.M. Sheldrick, Acta Cryst.
(2008). A64, 112-122
;
_diffrn_ambient_temperature 100
_diffrn_detector_area_resol_mean 8.3367
_diffrn_measured_fraction_theta_full 0.999
_diffrn_measured_fraction_theta_max 0.883
_diffrn_measurement_details
;
#__ type_ start__ end____ width___ exp.time_
  1 omega  -19.00   19.00   1.0000   12.6300
omega____ theta____ kappa____ phi______ frames
    -      -21.2308 -100.0000 -134.0000 38

#__ type_ start__ end____ width___ exp.time_
  2 omega  -68.00   14.00   1.0000   12.6300
omega____ theta____ kappa____ phi______ frames
    -      -21.2308  -77.0000  -30.0000 82

#__ type_ start__ end____ width___ exp.time_
  3 omega  -60.00   49.00   1.0000   12.6300
omega____ theta____ kappa____ phi______ frames
    -       22.6371  -77.0000   90.0000 109
;
_diffrn_measurement_device_type 'Xcalibur, Sapphire2, large Be window'
_diffrn_measurement_method '\w scans'
_diffrn_orient_matrix_UB_11 -0.0340463098
_diffrn_orient_matrix_UB_12 -0.0480050553
_diffrn_orient_matrix_UB_13 0.0066863759
_diffrn_orient_matrix_UB_21 -0.0418463700
_diffrn_orient_matrix_UB_22 -0.0004654254
_diffrn_orient_matrix_UB_23 -0.0453579567
_diffrn_orient_matrix_UB_31 0.0810007401
_diffrn_orient_matrix_UB_32 -0.0203802566
_diffrn_orient_matrix_UB_33 -0.0147775721
_diffrn_radiation_monochromator graphite
_diffrn_radiation_type 'Mo K\a'
_diffrn_radiation_wavelength 0.7107
_diffrn_reflns_av_R_equivalents 0.0496
_diffrn_reflns_av_unetI/netI 0.0819
_diffrn_reflns_limit_h_max 7
_diffrn_reflns_limit_h_min -9
_diffrn_reflns_limit_k_max 17
_diffrn_reflns_limit_k_min -14
_diffrn_reflns_limit_l_max 13
_diffrn_reflns_limit_l_min -19
_diffrn_reflns_number 5629
_diffrn_reflns_theta_full 25.00
_diffrn_reflns_theta_max 28.37
_diffrn_reflns_theta_min 2.99
_diffrn_source 'Enhance (Mo) X-ray Source'
_exptl_absorpt_coefficient_mu 0.112
_exptl_absorpt_correction_T_max 1.00000
_exptl_absorpt_correction_T_min 0.65140
_exptl_absorpt_correction_type multi-scan
_exptl_absorpt_process_details
;
CrysAlisPro, Oxford Diffraction Ltd.,
Version 1.171.33.52 (release 06-11-2009 CrysAlis171 .NET)
(compiled Nov  6 2009,16:24:50)
Empirical absorption correction using spherical harmonics,
 implemented in SCALE3 ABSPACK scaling algorithm.
;
_exptl_crystal_colour white
_exptl_crystal_colour_primary white
_exptl_crystal_density_diffrn 1.447
_exptl_crystal_density_method 'not measured'
_exptl_crystal_description plate
_exptl_crystal_F_000 672
_exptl_crystal_recrystallization_method 'Cooling crystallisation from acetonitrile'
_exptl_crystal_size_max 0.4
_exptl_crystal_size_mid 0.2
_exptl_crystal_size_min 0.1
_refine_diff_density_max 0.348
_refine_diff_density_min -0.305
_refine_diff_density_rms 0.062
_refine_ls_extinction_method none
_refine_ls_goodness_of_fit_ref 0.895
_refine_ls_hydrogen_treatment mixed
_refine_ls_matrix_type full
_refine_ls_number_parameters 229
_refine_ls_number_reflns 3238
_refine_ls_number_restraints 0
_refine_ls_restrained_S_all 0.895
_refine_ls_R_factor_all 0.0941
_refine_ls_R_factor_gt 0.0509
_refine_ls_shift/su_max 0.000
_refine_ls_shift/su_mean 0.000
_refine_ls_structure_factor_coef Fsqd
_refine_ls_weighting_details 'calc w=1/[\s^2^(Fo^2^)+(0.0660P)^2^+0.0000P] where P=(Fo^2^+2Fc^2^)/3'
_refine_ls_weighting_scheme calc
_refine_ls_wR_factor_gt 0.1209
_refine_ls_wR_factor_ref 0.1304
_reflns_number_gt 1824
_reflns_number_total 3238
_reflns_threshold_expression >2sigma(I)
_cod_data_source_file cg301244x_si_002.cif
_cod_data_source_block ord92
_cod_database_code 4517048
_chemical_oxdiff_formula C16O6N1H17
_reflns_odcompleteness_completeness 99.62
_reflns_odcompleteness_iscentric 1
_reflns_odcompleteness_theta 26.32

loop_
_space_group_symop_id
_space_group_symop_operation_xyz
1 'x, y, z'
2 '-x+1/2, y+1/2, -z+1/2'
3 '-x, -y, -z'
4 'x-1/2, -y-1/2, z-1/2'

loop_
_atom_site_label
_atom_site_type_symbol
_atom_site_fract_x
_atom_site_fract_y
_atom_site_fract_z
_atom_site_U_iso_or_equiv
_atom_site_adp_type
_atom_site_occupancy
_atom_site_symmetry_multiplicity
_atom_site_calc_flag
_atom_site_refinement_flags
O6 O 0.1721(2) 0.30243(10) 0.58787(10) 0.0226(4) Uani 1 1 d .
O5 O 0.1799(2) -0.00230(10) 0.59187(11) 0.0266(4) Uani 1 1 d .
O3 O 0.2631(2) -0.12369(11) 0.48100(10) 0.0228(4) Uani 1 1 d .
O2 O 0.4290(2) -0.06004(11) 0.22667(11) 0.0254(4) Uani 1 1 d .
O1 O 0.2937(3) -0.30777(11) 0.44558(11) 0.0266(4) Uani 1 1 d .
O4 O 0.3309(2) -0.00970(10) 0.38118(10) 0.0244(4) Uani 1 1 d .
C7 C 0.0796(3) 0.30150(16) 0.74091(15) 0.0222(5) Uani 1 1 d .
H7 H 0.0701 0.3712 0.7416 0.027 Uiso 1 1 calc R
C8 C 0.1297(3) 0.25400(16) 0.66412(15) 0.0182(5) Uani 1 1 d .
C9 C 0.3591(3) -0.17781(15) 0.34077(15) 0.0174(5) Uani 1 1 d .
C10 C 0.4421(3) -0.32554(16) 0.22046(16) 0.0222(5) Uani 1 1 d .
H10 H 0.4711 -0.3761 0.1799 0.027 Uiso 1 1 calc R
C11 C 0.1379(3) 0.15045(15) 0.66262(15) 0.0181(5) Uani 1 1 d .
C12 C 0.3455(3) -0.27789(15) 0.36410(15) 0.0186(5) Uani 1 1 d .
C13 C 0.0991(3) 0.09898(17) 0.74010(15) 0.0213(5) Uani 1 1 d .
H13 H 0.1038 0.0291 0.7397 0.026 Uiso 1 1 calc R
N1 N 0.2375(3) 0.13269(15) 0.51078(13) 0.0222(5) Uani 1 1 d .
C15 C 0.1875(3) 0.09073(15) 0.58487(15) 0.0178(5) Uani 1 1 d .
C16 C 0.3865(3) -0.35129(16) 0.30408(15) 0.0213(5) Uani 1 1 d .
H16 H 0.3765 -0.4186 0.3202 0.026 Uiso 1 1 calc R
C17 C 0.4145(3) -0.15484(16) 0.25435(15) 0.0196(5) Uani 1 1 d .
C18 C 0.2546(3) 0.44228(16) 0.50609(16) 0.0272(6) Uani 1 1 d .
H18A H 0.1829 0.4169 0.4516 0.041 Uiso 1 1 calc R
H18B H 0.3806 0.4174 0.5085 0.041 Uiso 1 1 calc R
H18C H 0.2559 0.5144 0.5041 0.041 Uiso 1 1 calc R
C19 C 0.0543(3) 0.14665(17) 0.81730(15) 0.0249(6) Uani 1 1 d .
H19 H 0.0315 0.1105 0.8700 0.030 Uiso 1 1 calc R
C20 C 0.3165(3) -0.09767(15) 0.40266(15) 0.0189(5) Uani 1 1 d .
C21 C 0.0435(3) 0.24800(18) 0.81602(16) 0.0248(6) Uani 1 1 d .
H21 H 0.0104 0.2817 0.8682 0.030 Uiso 1 1 calc R
C22 C 0.1694(3) 0.40886(15) 0.58892(16) 0.0239(6) Uani 1 1 d .
H22A H 0.2403 0.4341 0.6445 0.029 Uiso 1 1 calc R
H22B H 0.0417 0.4332 0.5874 0.029 Uiso 1 1 calc R
C23 C 0.4564(3) -0.22869(16) 0.19463(15) 0.0223(6) Uani 1 1 d .
H23 H 0.4942 -0.2125 0.1369 0.027 Uiso 1 1 calc R
H1A H 0.236(3) 0.1996(19) 0.5073(17) 0.036(8) Uiso 1 1 d .
H1B H 0.277(3) 0.0986(18) 0.4643(17) 0.029(7) Uiso 1 1 d .
H1 H 0.261(4) -0.258(2) 0.478(2) 0.063(10) Uiso 1 1 d .
H2 H 0.405(5) -0.023(2) 0.276(2) 0.079(12) Uiso 1 1 d .
H5 H 0.229(4) -0.061(2) 0.529(2) 0.082(11) Uiso 1 1 d .

loop_
_atom_site_aniso_label
_atom_site_aniso_U_11
_atom_site_aniso_U_22
_atom_site_aniso_U_33
_atom_site_aniso_U_23
_atom_site_aniso_U_13
_atom_site_aniso_U_12
O6 0.0347(10) 0.0168(7) 0.0177(9) -0.0005(7) 0.0088(7) -0.0012(7)
O5 0.0437(12) 0.0184(8) 0.0198(9) -0.0014(7) 0.0141(8) 0.0001(8)
O3 0.0370(11) 0.0178(8) 0.0151(9) -0.0021(7) 0.0095(7) 0.0012(7)
O2 0.0399(11) 0.0200(8) 0.0177(9) 0.0006(7) 0.0098(8) -0.0009(8)
O1 0.0430(11) 0.0191(8) 0.0191(9) 0.0000(7) 0.0106(8) 0.0018(8)
O4 0.0399(11) 0.0170(8) 0.0181(9) -0.0010(7) 0.0110(8) 0.0012(7)
C7 0.0241(13) 0.0212(11) 0.0213(13) -0.0029(10) 0.0017(10) 0.0036(11)
C8 0.0204(13) 0.0220(11) 0.0122(12) -0.0008(10) 0.0021(10) 0.0006(10)
C9 0.0189(12) 0.0183(11) 0.0152(12) -0.0019(9) 0.0025(9) 0.0026(10)
C10 0.0230(14) 0.0242(12) 0.0194(13) -0.0067(10) 0.0011(10) 0.0053(10)
C11 0.0201(13) 0.0215(11) 0.0129(12) -0.0011(10) 0.0020(10) -0.0004(10)
C12 0.0195(13) 0.0210(11) 0.0148(12) 0.0020(9) -0.0003(10) -0.0006(10)
C13 0.0240(14) 0.0230(11) 0.0173(12) 0.0014(10) 0.0032(10) 0.0001(10)
N1 0.0374(13) 0.0172(10) 0.0133(11) -0.0013(9) 0.0079(9) 0.0016(9)
C15 0.0228(14) 0.0176(10) 0.0134(12) 0.0001(9) 0.0033(10) -0.0009(10)
C16 0.0244(13) 0.0166(10) 0.0225(13) -0.0016(10) 0.0005(10) 0.0010(10)
C17 0.0237(13) 0.0199(10) 0.0152(12) 0.0007(9) 0.0024(10) 0.0019(10)
C18 0.0406(16) 0.0192(12) 0.0214(13) 0.0015(10) 0.0014(12) -0.0035(11)
C19 0.0300(15) 0.0327(13) 0.0129(12) 0.0021(10) 0.0065(11) 0.0007(11)
C20 0.0217(13) 0.0196(11) 0.0157(12) 0.0024(9) 0.0027(10) -0.0017(10)
C21 0.0267(15) 0.0339(13) 0.0147(12) -0.0064(11) 0.0069(10) 0.0030(12)
C22 0.0313(15) 0.0170(11) 0.0232(13) -0.0013(10) 0.0021(11) 0.0019(11)
C23 0.0271(14) 0.0274(12) 0.0131(12) 0.0009(10) 0.0054(10) 0.0045(10)

loop_
_atom_type_symbol
_atom_type_description
_atom_type_scat_dispersion_real
_atom_type_scat_dispersion_imag
_atom_type_scat_source
C C 0.0033 0.0016 'International Tables Vol C Tables 4.2.6.8 and 6.1.1.4'
H H 0.0000 0.0000 'International Tables Vol C Tables 4.2.6.8 and 6.1.1.4'
N N 0.0061 0.0033 'International Tables Vol C Tables 4.2.6.8 and 6.1.1.4'
O O 0.0106 0.0060 'International Tables Vol C Tables 4.2.6.8 and 6.1.1.4'

loop_
_geom_angle_atom_site_label_1
_geom_angle_atom_site_label_2
_geom_angle_atom_site_label_3
_geom_angle
C8 O6 C22 117.84(17)
C21 C7 C8 120.3(2)
O6 C8 C7 123.5(2)
O6 C8 C11 117.0(2)
C7 C8 C11 119.5(2)
C12 C9 C17 117.9(2)
C12 C9 C20 122.3(2)
C17 C9 C20 119.73(19)
C23 C10 C16 121.8(2)
C8 C11 C15 125.0(2)
C13 C11 C8 118.3(2)
C13 C11 C15 116.70(19)
O1 C12 C9 122.5(2)
O1 C12 C16 116.74(19)
C16 C12 C9 120.7(2)
C19 C13 C11 122.0(2)
O5 C15 C11 117.7(2)
O5 C15 N1 121.0(2)
N1 C15 C11 121.24(19)
C10 C16 C12 119.5(2)
O2 C17 C9 121.3(2)
O2 C17 C23 117.6(2)
C23 C17 C9 121.1(2)
C21 C19 C13 118.3(2)
O3 C20 C9 116.82(18)
O4 C20 O3 121.8(2)
O4 C20 C9 121.41(19)
C7 C21 C19 121.5(2)
O6 C22 C18 106.63(19)
C10 C23 C17 119.0(2)

loop_
_geom_bond_atom_site_label_1
_geom_bond_atom_site_label_2
_geom_bond_distance
O6 C8 1.369(3)
O6 C22 1.446(2)
O5 C15 1.270(2)
O3 C20 1.309(3)
O2 C17 1.359(3)
O1 C12 1.362(3)
O4 C20 1.244(2)
C7 C8 1.388(3)
C7 C21 1.376(3)
C8 C11 1.408(3)
C9 C12 1.409(3)
C9 C17 1.415(3)
C9 C20 1.476(3)
C10 C16 1.386(3)
C10 C23 1.377(3)
C11 C13 1.396(3)
C11 C15 1.483(3)
C12 C16 1.388(3)
C13 C19 1.381(3)
N1 C15 1.320(3)
C17 C23 1.391(3)
C18 C22 1.501(3)
C19 C21 1.379(3)
